data_8107316
loop_
_publ_author_name
'Jin, Kun-Sheng'
'Wu, Wei-Na'

_publ_section_title
;
 Crystal structure of
 (E)-N-(4-morpholinophenyl)-1-(quinolin-2-yl)methanimine, C20H19N3O
;
_journal_issue 6
_journal_name_full 'Zeitschrift f\"ur Kristallographie - New Crystal Structures'
_journal_page_first 1137
_journal_page_last 1138
_journal_paper_doi 10.1515/ncrs-2022-0222
_journal_volume 237
_journal_year 2022
_chemical_formula_sum 'C20 H19 N3 O'
_chemical_formula_weight 317.38
_space_group_crystal_system orthorhombic
_space_group_IT_number 19
_space_group_name_Hall 'P 2ac 2ab'
_space_group_name_H-M_alt 'P 21 21 21'
_atom_sites_solution_hydrogens geom
_audit_creation_method SHELXL-2017/1
_cell_angle_alpha 90
_cell_angle_beta 90
_cell_angle_gamma 90
_cell_formula_units_Z 4
_cell_length_a 5.8776(10)
_cell_length_b 7.6503(13)
_cell_length_c 36.447(6)
_cell_measurement_reflns_used 1873
_cell_measurement_temperature 296(2)
_cell_measurement_theta_max 22.55
_cell_measurement_theta_min 2.72
_cell_volume 1638.9(5)
_computing_cell_refinement 'Bruker SMART'
_computing_data_collection 'Bruker SMART'
_computing_data_reduction 'Bruker SAINT'
_computing_molecular_graphics 'Bruker SHELXTL'
_computing_publication_material 'Bruker SHELXTL'
_computing_structure_refinement 'SHELXL-2017/1 (Sheldrick, 2017)'
_computing_structure_solution 'Bruker SHELXTL'
_diffrn_ambient_temperature 296(2)
_diffrn_measured_fraction_theta_full 0.999
_diffrn_measured_fraction_theta_max 0.999
_diffrn_measurement_device_type 'CCD area detector'
_diffrn_measurement_method 'phi and omega scans'
_diffrn_radiation_type MoK\a
_diffrn_radiation_wavelength 0.71073
_diffrn_reflns_av_R_equivalents 0.0358
_diffrn_reflns_av_unetI/netI 0.0392
_diffrn_reflns_Laue_measured_fraction_full 0.999
_diffrn_reflns_Laue_measured_fraction_max 0.999
_diffrn_reflns_limit_h_max 6
_diffrn_reflns_limit_h_min -6
_diffrn_reflns_limit_k_max 9
_diffrn_reflns_limit_k_min -9
_diffrn_reflns_limit_l_max 43
_diffrn_reflns_limit_l_min -34
_diffrn_reflns_number 8371
_diffrn_reflns_point_group_measured_fraction_full 1.000
_diffrn_reflns_point_group_measured_fraction_max 1.000
_diffrn_reflns_theta_full 24.998
_diffrn_reflns_theta_max 24.998
_diffrn_reflns_theta_min 2.235
_exptl_absorpt_coefficient_mu 0.081
_exptl_absorpt_correction_T_max 0.996
_exptl_absorpt_correction_T_min 0.985
_exptl_absorpt_correction_type multi-scan
_exptl_absorpt_process_details sadabs
_exptl_crystal_colour yellow
_exptl_crystal_density_diffrn 1.286
_exptl_crystal_description plate
_exptl_crystal_F_000 672
_exptl_crystal_size_max 0.200
_exptl_crystal_size_mid 0.120
_exptl_crystal_size_min 0.040
_refine_diff_density_max 0.135
_refine_diff_density_min -0.114
_refine_diff_density_rms 0.031
_refine_ls_abs_structure_details
; 
 Flack x determined using 761 quotients [(I+)-(I-)]/[(I+)+(I-)] 
 (Parsons, Flack and Wagner, Acta Cryst. B69 (2013) 249-259). 
;
_refine_ls_abs_structure_Flack 1.7(10)
_refine_ls_extinction_coef 0.017(3)
_refine_ls_extinction_expression Fc^*^=kFc[1+0.001xFc^2^\l^3^/sin(2\q)]^-1/4^
_refine_ls_extinction_method 'SHELXL-2017/1 (Sheldrick 2017)'
_refine_ls_goodness_of_fit_ref 1.026
_refine_ls_hydrogen_treatment constr
_refine_ls_matrix_type full
_refine_ls_number_parameters 218
_refine_ls_number_reflns 2872
_refine_ls_number_restraints 0
_refine_ls_restrained_S_all 1.026
_refine_ls_R_factor_all 0.0536
_refine_ls_R_factor_gt 0.0374
_refine_ls_shift/su_max 0.000
_refine_ls_shift/su_mean 0.000
_refine_ls_structure_factor_coef Fsqd
_refine_ls_weighting_details 'w=1/[\s^2^(Fo^2^)+(0.0489P)^2^+0.0263P] where P=(Fo^2^+2Fc^2^)/3'
_refine_ls_weighting_scheme calc
_refine_ls_wR_factor_gt 0.0866
_refine_ls_wR_factor_ref 0.0950
_reflns_Friedel_coverage 0.673
_reflns_Friedel_fraction_full 1.000
_reflns_Friedel_fraction_max 1.000
_reflns_number_gt 2252
_reflns_number_total 2872
_reflns_threshold_expression 'I > 2\s(I)'
_cod_data_source_file suppl_j_ncrs-2022-0222_suppl.cif
_cod_data_source_block 1
_cod_original_cell_volume 1638.8(5)
_cod_database_code 8107316
_shelx_shelxl_version_number 2017/1
_shelx_space_group_comment
; 
The symmetry employed for this shelxl refinement is uniquely defined 
by the following loop, which should always be used as a source of 
symmetry information in preference to the above space-group names. 
They are only intended as comments. 
;
_shelx_estimated_absorpt_t_min 0.984
_shelx_estimated_absorpt_t_max 0.997

loop_
_space_group_symop_operation_xyz
'x, y, z'
'-x+1/2, -y, z+1/2'
'-x, y+1/2, -z+1/2'
'x+1/2, -y+1/2, -z'

loop_
_atom_site_label
_atom_site_type_symbol
_atom_site_fract_x
_atom_site_fract_y
_atom_site_fract_z
_atom_site_U_iso_or_equiv
_atom_site_adp_type
_atom_site_occupancy
_atom_site_site_symmetry_order
_atom_site_calc_flag
_atom_site_refinement_flags_posn
_atom_site_refinement_flags_adp
_atom_site_refinement_flags_occupancy
_atom_site_disorder_assembly
_atom_site_disorder_group
O1 O 0.0505(3) 0.6194(3) 0.10134(5) 0.0571(6) Uani 1 1 d . . . . .
C1 C 0.3997(5) 0.5448(3) 0.44413(6) 0.0427(6) Uani 1 1 d . . . . .
C2 C 0.2859(5) 0.4431(4) 0.47059(7) 0.0564(8) Uani 1 1 d . . . . .
H2A H 0.148077 0.390369 0.464690 0.068 Uiso 1 1 calc R U . . .
C3 C 0.3752(6) 0.4212(4) 0.50458(7) 0.0631(9) Uani 1 1 d . . . . .
H3A H 0.298224 0.353727 0.521801 0.076 Uiso 1 1 calc R U . . .
C4 C 0.5819(6) 0.4992(4) 0.51390(7) 0.0589(8) Uani 1 1 d . . . . .
H4A H 0.641650 0.483594 0.537305 0.071 Uiso 1 1 calc R U . . .
C5 C 0.6957(5) 0.5972(4) 0.48911(7) 0.0529(7) Uani 1 1 d . . . . .
H5A H 0.833543 0.648178 0.495602 0.064 Uiso 1 1 calc R U . . .
C6 C 0.6082(5) 0.6230(3) 0.45362(6) 0.0427(6) Uani 1 1 d . . . . .
C7 C 0.7177(5) 0.7241(4) 0.42643(7) 0.0534(7) Uani 1 1 d . . . . .
H7A H 0.853906 0.780604 0.431706 0.064 Uiso 1 1 calc R U . . .
C8 C 0.6240(5) 0.7386(4) 0.39276(7) 0.0526(7) Uani 1 1 d . . . . .
H8A H 0.695641 0.804148 0.374651 0.063 Uiso 1 1 calc R U . . .
C9 C 0.4161(5) 0.6532(3) 0.38527(6) 0.0437(7) Uani 1 1 d . . . . .
C10 C 0.3145(5) 0.6588(3) 0.34881(7) 0.0498(7) Uani 1 1 d . . . . .
H10A H 0.176410 0.602592 0.344815 0.060 Uiso 1 1 calc R U . . .
C11 C 0.3164(5) 0.7359(3) 0.28654(6) 0.0411(6) Uani 1 1 d . . . . .
C12 C 0.1157(5) 0.6556(4) 0.27595(7) 0.0506(7) Uani 1 1 d . . . . .
H12A H 0.025914 0.601195 0.293578 0.061 Uiso 1 1 calc R U . . .
C13 C 0.0468(5) 0.6547(3) 0.24003(6) 0.0481(7) Uani 1 1 d . . . . .
H13A H -0.088447 0.599034 0.233779 0.058 Uiso 1 1 calc R U . . .
C14 C 0.1753(4) 0.7355(3) 0.21257(6) 0.0373(6) Uani 1 1 d . . . . .
C15 C 0.3730(4) 0.8197(3) 0.22364(6) 0.0464(7) Uani 1 1 d . . . . .
H15A H 0.461289 0.877127 0.206231 0.056 Uiso 1 1 calc R U . . .
C16 C 0.4415(5) 0.8201(3) 0.25974(7) 0.0469(7) Uani 1 1 d . . . . .
H16A H 0.574581 0.878118 0.266229 0.056 Uiso 1 1 calc R U . . .
C17 C 0.2868(5) 0.7459(4) 0.14848(6) 0.0623(8) Uani 1 1 d . . . . .
H17A H 0.382376 0.643019 0.150501 0.075 Uiso 1 1 calc R U . . .
H17B H 0.380250 0.847509 0.153652 0.075 Uiso 1 1 calc R U . . .
C18 C 0.1963(5) 0.7588(5) 0.11009(7) 0.0658(9) Uani 1 1 d . . . . .
H18A H 0.114437 0.868111 0.107357 0.079 Uiso 1 1 calc R U . . .
H18B H 0.322807 0.759903 0.092989 0.079 Uiso 1 1 calc R U . . .
C19 C -0.0616(5) 0.6034(4) 0.16522(7) 0.0507(7) Uani 1 1 d . . . . .
H19A H -0.193016 0.612209 0.181217 0.061 Uiso 1 1 calc R U . . .
H19B H 0.004355 0.488182 0.168439 0.061 Uiso 1 1 calc R U . . .
C20 C -0.1365(5) 0.6251(4) 0.12588(6) 0.0549(8) Uani 1 1 d . . . . .
H20A H -0.242876 0.532802 0.119655 0.066 Uiso 1 1 calc R U . . .
H20B H -0.214594 0.736027 0.123193 0.066 Uiso 1 1 calc R U . . .
N1 N 0.3056(4) 0.5598(3) 0.40994(5) 0.0484(6) Uani 1 1 d . . . . .
N2 N 0.4092(4) 0.7380(3) 0.32243(5) 0.0472(6) Uani 1 1 d . . . . .
N3 N 0.1045(4) 0.7354(3) 0.17549(5) 0.0394(5) Uani 1 1 d . . . . .

loop_
_atom_site_aniso_label
_atom_site_aniso_U_11
_atom_site_aniso_U_22
_atom_site_aniso_U_33
_atom_site_aniso_U_23
_atom_site_aniso_U_13
_atom_site_aniso_U_12
O1 0.0604(12) 0.0662(13) 0.0449(10) -0.0096(9) 0.0013(10) -0.0030(11)
C1 0.0483(17) 0.0390(14) 0.0408(14) 0.0001(11) 0.0020(13) 0.0030(14)
C2 0.0579(19) 0.0564(18) 0.0549(17) 0.0069(14) 0.0029(15) -0.0098(17)
C3 0.076(2) 0.065(2) 0.0481(17) 0.0128(14) 0.0096(17) -0.0008(19)
C4 0.076(2) 0.0571(18) 0.0439(15) 0.0031(14) -0.0047(17) 0.0104(19)
C5 0.0565(18) 0.0564(17) 0.0459(15) -0.0057(13) -0.0071(14) 0.0038(16)
C6 0.0486(16) 0.0399(14) 0.0396(13) -0.0044(11) -0.0006(13) 0.0041(14)
C7 0.0522(18) 0.0577(18) 0.0504(15) -0.0015(14) -0.0028(14) -0.0129(15)
C8 0.0632(19) 0.0500(16) 0.0446(14) 0.0032(13) 0.0006(14) -0.0156(16)
C9 0.0541(17) 0.0367(14) 0.0404(14) 0.0006(11) -0.0014(13) 0.0012(15)
C10 0.0541(17) 0.0488(16) 0.0465(15) 0.0005(13) -0.0053(14) -0.0037(14)
C11 0.0468(16) 0.0364(14) 0.0402(13) -0.0004(12) -0.0008(12) 0.0021(13)
C12 0.0553(18) 0.0559(17) 0.0408(14) 0.0036(12) 0.0058(15) -0.0130(15)
C13 0.0427(16) 0.0593(17) 0.0425(15) 0.0010(13) 0.0018(13) -0.0134(15)
C14 0.0400(15) 0.0314(13) 0.0406(13) -0.0008(11) 0.0022(11) 0.0012(12)
C15 0.0475(17) 0.0504(16) 0.0412(14) 0.0048(11) 0.0039(14) -0.0113(13)
C16 0.0457(16) 0.0460(15) 0.0489(15) -0.0019(12) -0.0025(14) -0.0086(14)
C17 0.0540(18) 0.092(2) 0.0408(14) 0.0015(16) 0.0041(14) -0.0189(19)
C18 0.0595(19) 0.095(2) 0.0430(15) 0.0020(16) 0.0048(15) -0.022(2)
C19 0.0484(16) 0.0575(17) 0.0463(15) 0.0030(13) -0.0010(13) -0.0144(16)
C20 0.0501(18) 0.0677(19) 0.0468(15) 0.0018(14) -0.0013(14) -0.0127(15)
N1 0.0507(14) 0.0509(13) 0.0435(12) 0.0034(10) -0.0015(11) -0.0053(12)
N2 0.0567(15) 0.0441(12) 0.0406(11) 0.0006(10) -0.0019(11) -0.0022(12)
N3 0.0408(12) 0.0415(12) 0.0359(10) 0.0008(9) 0.0015(10) -0.0035(11)

loop_
_atom_type_symbol
_atom_type_description
_atom_type_scat_dispersion_real
_atom_type_scat_dispersion_imag
_atom_type_scat_source
C C 0.0033 0.0016 'International Tables Vol C Tables 4.2.6.8 and 6.1.1.4'
H H 0.0000 0.0000 'International Tables Vol C Tables 4.2.6.8 and 6.1.1.4'
N N 0.0061 0.0033 'International Tables Vol C Tables 4.2.6.8 and 6.1.1.4'
O O 0.0106 0.0060 'International Tables Vol C Tables 4.2.6.8 and 6.1.1.4'

loop_
_geom_angle_atom_site_label_1
_geom_angle_atom_site_label_2
_geom_angle_atom_site_label_3
_geom_angle
_geom_angle_site_symmetry_1
_geom_angle_site_symmetry_3
C18 O1 C20 107.9(2) . .
N1 C1 C6 122.7(2) . .
N1 C1 C2 118.6(3) . .
C6 C1 C2 118.7(2) . .
C3 C2 C1 120.7(3) . .
C3 C2 H2A 119.7 . .
C1 C2 H2A 119.7 . .
C2 C3 C4 120.4(3) . .
C2 C3 H3A 119.8 . .
C4 C3 H3A 119.8 . .
C5 C4 C3 120.3(3) . .
C5 C4 H4A 119.8 . .
C3 C4 H4A 119.8 . .
C4 C5 C6 120.8(3) . .
C4 C5 H5A 119.6 . .
C6 C5 H5A 119.6 . .
C1 C6 C5 119.0(2) . .
C1 C6 C7 117.2(2) . .
C5 C6 C7 123.8(3) . .
C8 C7 C6 119.8(3) . .
C8 C7 H7A 120.1 . .
C6 C7 H7A 120.1 . .
C7 C8 C9 119.4(2) . .
C7 C8 H8A 120.3 . .
C9 C8 H8A 120.3 . .
N1 C9 C8 123.0(2) . .
N1 C9 C10 115.8(2) . .
C8 C9 C10 121.1(2) . .
N2 C10 C9 121.8(3) . .
N2 C10 H10A 119.1 . .
C9 C10 H10A 119.1 . .
C16 C11 C12 117.6(2) . .
C16 C11 N2 116.2(2) . .
C12 C11 N2 126.2(2) . .
C13 C12 C11 121.4(2) . .
C13 C12 H12A 119.3 . .
C11 C12 H12A 119.3 . .
C12 C13 C14 121.4(3) . .
C12 C13 H13A 119.3 . .
C14 C13 H13A 119.3 . .
C15 C14 C13 116.7(2) . .
C15 C14 N3 121.6(2) . .
C13 C14 N3 121.6(2) . .
C16 C15 C14 121.6(2) . .
C16 C15 H15A 119.2 . .
C14 C15 H15A 119.2 . .
C15 C16 C11 121.3(3) . .
C15 C16 H16A 119.4 . .
C11 C16 H16A 119.4 . .
N3 C17 C18 111.9(2) . .
N3 C17 H17A 109.2 . .
C18 C17 H17A 109.2 . .
N3 C17 H17B 109.2 . .
C18 C17 H17B 109.2 . .
H17A C17 H17B 107.9 . .
O1 C18 C17 112.2(2) . .
O1 C18 H18A 109.2 . .
C17 C18 H18A 109.2 . .
O1 C18 H18B 109.2 . .
C17 C18 H18B 109.2 . .
H18A C18 H18B 107.9 . .
N3 C19 C20 111.4(2) . .
N3 C19 H19A 109.4 . .
C20 C19 H19A 109.4 . .
N3 C19 H19B 109.4 . .
C20 C19 H19B 109.4 . .
H19A C19 H19B 108.0 . .
O1 C20 C19 111.7(2) . .
O1 C20 H20A 109.3 . .
C19 C20 H20A 109.3 . .
O1 C20 H20B 109.3 . .
C19 C20 H20B 109.3 . .
H20A C20 H20B 107.9 . .
C9 N1 C1 117.9(2) . .
C10 N2 C11 121.8(2) . .
C14 N3 C19 116.39(19) . .
C14 N3 C17 115.4(2) . .
C19 N3 C17 111.00(19) . .

loop_
_geom_bond_atom_site_label_1
_geom_bond_atom_site_label_2
_geom_bond_distance
_geom_bond_site_symmetry_2
O1 C18 1.405(3) .
O1 C20 1.418(3) .
C1 N1 1.368(3) .
C1 C6 1.407(4) .
C1 C2 1.408(3) .
C2 C3 1.356(4) .
C2 H2A 0.9300 .
C3 C4 1.395(4) .
C3 H3A 0.9300 .
C4 C5 1.351(4) .
C4 H4A 0.9300 .
C5 C6 1.406(3) .
C5 H5A 0.9300 .
C6 C7 1.412(3) .
C7 C8 1.350(3) .
C7 H7A 0.9300 .
C8 C9 1.412(4) .
C8 H8A 0.9300 .
C9 N1 1.319(3) .
C9 C10 1.458(3) .
C10 N2 1.265(3) .
C10 H10A 0.9300 .
C11 C16 1.382(3) .
C11 C12 1.385(4) .
C11 N2 1.418(3) .
C12 C13 1.371(3) .
C12 H12A 0.9300 .
C13 C14 1.398(3) .
C13 H13A 0.9300 .
C14 C15 1.388(3) .
C14 N3 1.414(3) .
C15 C16 1.376(3) .
C15 H15A 0.9300 .
C16 H16A 0.9300 .
C17 N3 1.458(3) .
C17 C18 1.500(3) .
C17 H17A 0.9700 .
C17 H17B 0.9700 .
C18 H18A 0.9700 .
C18 H18B 0.9700 .
C19 N3 1.454(3) .
C19 C20 1.509(3) .
C19 H19A 0.9700 .
C19 H19B 0.9700 .
C20 H20A 0.9700 .
C20 H20B 0.9700 .

loop_
_geom_torsion_atom_site_label_1
_geom_torsion_atom_site_label_2
_geom_torsion_atom_site_label_3
_geom_torsion_atom_site_label_4
_geom_torsion
_geom_torsion_site_symmetry_1
_geom_torsion_site_symmetry_2
_geom_torsion_site_symmetry_3
_geom_torsion_site_symmetry_4
N1 C1 C2 C3 178.5(3) . . . .
C6 C1 C2 C3 0.1(4) . . . .
C1 C2 C3 C4 0.0(4) . . . .
C2 C3 C4 C5 -0.1(5) . . . .
C3 C4 C5 C6 0.2(4) . . . .
N1 C1 C6 C5 -178.4(2) . . . .
C2 C1 C6 C5 0.0(4) . . . .
N1 C1 C6 C7 1.7(4) . . . .
C2 C1 C6 C7 -180.0(2) . . . .
C4 C5 C6 C1 -0.1(4) . . . .
C4 C5 C6 C7 179.8(3) . . . .
C1 C6 C7 C8 -1.6(4) . . . .
C5 C6 C7 C8 178.5(3) . . . .
C6 C7 C8 C9 0.5(4) . . . .
C7 C8 C9 N1 0.7(4) . . . .
C7 C8 C9 C10 -177.1(3) . . . .
N1 C9 C10 N2 -177.1(2) . . . .
C8 C9 C10 N2 0.9(4) . . . .
C16 C11 C12 C13 2.0(4) . . . .
N2 C11 C12 C13 -176.9(3) . . . .
C11 C12 C13 C14 -0.4(4) . . . .
C12 C13 C14 C15 -1.3(4) . . . .
C12 C13 C14 N3 -179.8(2) . . . .
C13 C14 C15 C16 1.4(4) . . . .
N3 C14 C15 C16 179.8(2) . . . .
C14 C15 C16 C11 0.2(4) . . . .
C12 C11 C16 C15 -1.9(4) . . . .
N2 C11 C16 C15 177.0(2) . . . .
C20 O1 C18 C17 61.0(3) . . . .
N3 C17 C18 O1 -56.1(3) . . . .
C18 O1 C20 C19 -61.4(3) . . . .
N3 C19 C20 O1 57.0(3) . . . .
C8 C9 N1 C1 -0.6(4) . . . .
C10 C9 N1 C1 177.3(2) . . . .
C6 C1 N1 C9 -0.6(4) . . . .
C2 C1 N1 C9 -178.9(2) . . . .
C9 C10 N2 C11 176.7(2) . . . .
C16 C11 N2 C10 -176.9(2) . . . .
C12 C11 N2 C10 2.0(4) . . . .
C15 C14 N3 C19 162.2(2) . . . .
C13 C14 N3 C19 -19.5(3) . . . .
C15 C14 N3 C17 29.4(3) . . . .
C13 C14 N3 C17 -152.2(2) . . . .
C20 C19 N3 C14 175.8(2) . . . .
C20 C19 N3 C17 -49.5(3) . . . .
C18 C17 N3 C14 -175.7(2) . . . .
C18 C17 N3 C19 49.2(3) . . . .
